data_2230986
loop_
_publ_author_name
'Betz, Richard'
'McCleland, Cedric'
'Glover, Stephen'

_publ_section_title
;
 2-(4-Iodophenoxy)acetamide
;
_journal_coeditor_code AA2016
_journal_issue 8
_journal_name_full 'Acta Crystallographica Section E'
_journal_page_first o1928
_journal_paper_doi 10.1107/S1600536811025840
_journal_volume 67
_journal_year 2011
_chemical_formula_iupac 'C8 H8 I N O2'
_chemical_formula_moiety 'C8 H8 I N O2'
_chemical_formula_sum 'C8 H8 I N O2'
_chemical_formula_weight 277.05
_chemical_name_systematic 2-(4-Iodophenoxy)acetamide
_space_group_IT_number 14
_symmetry_cell_setting monoclinic
_symmetry_space_group_name_Hall '-P 2ybc'
_symmetry_space_group_name_H-M 'P 1 21/c 1'
_atom_sites_solution_hydrogens geom
_atom_sites_solution_primary direct
_atom_sites_solution_secondary difmap
_audit_creation_method SHELXL-97
_cell_angle_alpha 90.00
_cell_angle_beta 109.564(3)
_cell_angle_gamma 90.00
_cell_formula_units_Z 4
_cell_length_a 5.1411(4)
_cell_length_b 26.473(2)
_cell_length_c 7.2960(7)
_cell_measurement_reflns_used 5293
_cell_measurement_temperature 200(2)
_cell_measurement_theta_max 28.22
_cell_measurement_theta_min 3.06
_cell_volume 935.66(14)
_computing_cell_refinement 'SAINT (Bruker, 2010)'
_computing_data_collection 'APEX2 (Bruker, 2010)'
_computing_data_reduction 'SAINT (Bruker, 2010)'
_computing_molecular_graphics 'ORTEP-3 (Farrugia, 1997) and Mercury (Macrae <i>et al.</i>, 2006)'
_computing_publication_material 'SHELXL97 (Sheldrick, 2008) and PLATON (Spek, 2009)'
_computing_structure_refinement 'SHELXL97 (Sheldrick, 2008)'
_computing_structure_solution 'SHELXS97 (Sheldrick, 2008)'
_diffrn_ambient_temperature 200(2)
_diffrn_measured_fraction_theta_full 0.988
_diffrn_measured_fraction_theta_max 0.988
_diffrn_measurement_device_type 'Bruker APEXII CCD'
_diffrn_measurement_method '\f and \w'
_diffrn_radiation_monochromator graphite
_diffrn_radiation_source 'fine-focus sealed tube'
_diffrn_radiation_type MoK\a
_diffrn_radiation_wavelength 0.71073
_diffrn_reflns_av_R_equivalents 0.0197
_diffrn_reflns_av_sigmaI/netI 0.0183
_diffrn_reflns_limit_h_max 6
_diffrn_reflns_limit_h_min -6
_diffrn_reflns_limit_k_max 35
_diffrn_reflns_limit_k_min -34
_diffrn_reflns_limit_l_max 9
_diffrn_reflns_limit_l_min -8
_diffrn_reflns_number 8332
_diffrn_reflns_theta_full 28.24
_diffrn_reflns_theta_max 28.24
_diffrn_reflns_theta_min 3.06
_exptl_absorpt_coefficient_mu 3.382
_exptl_absorpt_correction_T_max 1.0000
_exptl_absorpt_correction_T_min 0.8244
_exptl_absorpt_correction_type multi-scan
_exptl_absorpt_process_details '(SADABS; Bruker, 2008)'
_exptl_crystal_colour colourless
_exptl_crystal_density_diffrn 1.967
_exptl_crystal_density_method 'not measured'
_exptl_crystal_description rod
_exptl_crystal_F_000 528
_exptl_crystal_size_max 0.548
_exptl_crystal_size_mid 0.181
_exptl_crystal_size_min 0.10
_refine_diff_density_max 1.500
_refine_diff_density_min -1.584
_refine_ls_extinction_method none
_refine_ls_goodness_of_fit_ref 1.290
_refine_ls_hydrogen_treatment constr
_refine_ls_matrix_type full
_refine_ls_number_parameters 109
_refine_ls_number_reflns 2282
_refine_ls_number_restraints 0
_refine_ls_restrained_S_all 1.290
_refine_ls_R_factor_all 0.0695
_refine_ls_R_factor_gt 0.0637
_refine_ls_shift/su_max 0.000
_refine_ls_shift/su_mean 0.000
_refine_ls_structure_factor_coef Fsqd
_refine_ls_weighting_details 'calc w=1/[\s^2^(Fo^2^)+(0.0042P)^2^+6.0795P] where P=(Fo^2^+2Fc^2^)/3'
_refine_ls_weighting_scheme calc
_refine_ls_wR_factor_gt 0.1184
_refine_ls_wR_factor_ref 0.1204
_reflns_number_gt 2089
_reflns_number_total 2282
_reflns_threshold_expression I>2sigma(I)
_cod_data_source_file aa2016.cif
_cod_data_source_block I
_cod_original_sg_symbol_H-M 'P 21/c'
_cod_database_code 2230986
_cod_database_fobs_code 2230986

loop_
_symmetry_equiv_pos_as_xyz
'x, y, z'
'-x, y+1/2, -z+1/2'
'-x, -y, -z'
'x, -y-1/2, z-1/2'

loop_
_atom_site_type_symbol
_atom_site_label
_atom_site_fract_x
_atom_site_fract_y
_atom_site_fract_z
_atom_site_U_iso_or_equiv
_atom_site_adp_type
_atom_site_calc_flag
_atom_site_refinement_flags
_atom_site_occupancy
_atom_site_symmetry_multiplicity
I I1 0.81735(14) 0.20849(2) -0.25506(9) 0.0685(2) Uani d . 1 1
O O1 0.6872(8) 0.01765(17) 0.7947(6) 0.0390(10) Uani d . 1 1
O O2 1.0024(8) 0.08086(17) 0.4969(6) 0.0416(10) Uani d . 1 1
N N1 1.1340(9) 0.0300(2) 0.8286(7) 0.0367(11) Uani d . 1 1
H H71 1.1917 0.0152 0.9432 0.044 Uiso calc R 1 1
H H72 1.2543 0.0422 0.7781 0.044 Uiso calc R 1 1
C C1 0.8667(10) 0.0339(2) 0.7322(8) 0.0278(11) Uani d . 1 1
C C2 0.7756(11) 0.0587(2) 0.5354(9) 0.0359(13) Uani d . 1 1
H H21 0.6883 0.0332 0.4343 0.043 Uiso calc R 1 1
H H22 0.6365 0.0850 0.5302 0.043 Uiso calc R 1 1
C C11 0.9411(12) 0.1079(2) 0.3245(9) 0.0345(12) Uani d . 1 1
C C12 1.1409(13) 0.1428(2) 0.3187(10) 0.0399(14) Uani d . 1 1
H H12 1.3013 0.1474 0.4296 0.048 Uiso calc R 1 1
C C13 1.1073(13) 0.1706(2) 0.1538(11) 0.0425(15) Uani d . 1 1
H H13 1.2466 0.1936 0.1489 0.051 Uiso calc R 1 1
C C14 0.8721(14) 0.1650(2) -0.0038(10) 0.0408(14) Uani d . 1 1
C C15 0.6678(15) 0.1314(3) 0.0021(10) 0.0440(15) Uani d . 1 1
H H15 0.5036 0.1281 -0.1069 0.053 Uiso calc R 1 1
C C16 0.7036(13) 0.1029(3) 0.1658(10) 0.0435(15) Uani d . 1 1
H H16 0.5647 0.0797 0.1699 0.052 Uiso calc R 1 1

loop_
_atom_site_aniso_label
_atom_site_aniso_U_11
_atom_site_aniso_U_22
_atom_site_aniso_U_33
_atom_site_aniso_U_12
_atom_site_aniso_U_13
_atom_site_aniso_U_23
I1 0.0910(5) 0.0588(3) 0.0581(3) -0.0160(3) 0.0282(3) 0.0173(3)
O1 0.0201(19) 0.062(3) 0.038(2) -0.0006(18) 0.0138(17) 0.007(2)
O2 0.027(2) 0.056(3) 0.042(2) -0.0059(19) 0.0109(18) 0.014(2)
N1 0.022(2) 0.055(3) 0.035(3) 0.001(2) 0.012(2) 0.011(2)
C1 0.022(3) 0.035(3) 0.029(3) 0.001(2) 0.013(2) -0.001(2)
C2 0.022(3) 0.049(3) 0.038(3) -0.002(2) 0.012(2) 0.003(3)
C11 0.030(3) 0.037(3) 0.041(3) 0.007(2) 0.018(3) 0.010(2)
C12 0.031(3) 0.035(3) 0.051(4) -0.002(2) 0.012(3) 0.005(3)
C13 0.039(3) 0.031(3) 0.063(4) -0.004(3) 0.024(3) 0.008(3)
C14 0.052(4) 0.032(3) 0.046(4) 0.001(3) 0.026(3) 0.000(3)
C15 0.050(4) 0.047(4) 0.035(3) -0.007(3) 0.014(3) -0.001(3)
C16 0.038(3) 0.054(4) 0.044(4) -0.010(3) 0.020(3) 0.000(3)

loop_
_atom_type_symbol
_atom_type_description
_atom_type_scat_dispersion_real
_atom_type_scat_dispersion_imag
_atom_type_scat_source
C C 0.0033 0.0016 'International Tables Vol C Tables 4.2.6.8 and 6.1.1.4'
H H 0.0000 0.0000 'International Tables Vol C Tables 4.2.6.8 and 6.1.1.4'
I I -0.4742 1.8119 'International Tables Vol C Tables 4.2.6.8 and 6.1.1.4'
N N 0.0061 0.0033 'International Tables Vol C Tables 4.2.6.8 and 6.1.1.4'
O O 0.0106 0.0060 'International Tables Vol C Tables 4.2.6.8 and 6.1.1.4'

loop_
_geom_angle_atom_site_label_1
_geom_angle_atom_site_label_2
_geom_angle_atom_site_label_3
_geom_angle
C11 O2 C2 116.2(4)
C1 N1 H71 120.0
C1 N1 H72 120.0
H71 N1 H72 120.0
O1 C1 N1 123.2(5)
O1 C1 C2 118.2(5)
N1 C1 C2 118.6(5)
O2 C2 C1 110.9(4)
O2 C2 H21 109.5
C1 C2 H21 109.5
O2 C2 H22 109.5
C1 C2 H22 109.5
H21 C2 H22 108.0
C16 C11 O2 125.4(5)
C16 C11 C12 119.6(6)
O2 C11 C12 115.1(5)
C13 C12 C11 120.3(6)
C13 C12 H12 119.8
C11 C12 H12 119.8
C14 C13 C12 119.7(6)
C14 C13 H13 120.1
C12 C13 H13 120.1
C13 C14 C15 120.5(6)
C13 C14 I1 119.7(5)
C15 C14 I1 119.8(5)
C16 C15 C14 119.8(6)
C16 C15 H15 120.1
C14 C15 H15 120.1
C15 C16 C11 120.0(6)
C15 C16 H16 120.0
C11 C16 H16 120.0

loop_
_geom_bond_atom_site_label_1
_geom_bond_atom_site_label_2
_geom_bond_distance
I1 C14 2.102(6)
O1 C1 1.236(6)
O2 C11 1.389(7)
O2 C2 1.415(6)
N1 C1 1.322(7)
N1 H71 0.8800
N1 H72 0.8800
C1 C2 1.503(8)
C2 H21 0.9900
C2 H22 0.9900
C11 C16 1.380(9)
C11 C12 1.392(8)
C12 C13 1.371(9)
C12 H12 0.9500
C13 C14 1.370(10)
C13 H13 0.9500
C14 C15 1.388(9)
C15 C16 1.372(9)
C15 H15 0.9500
C16 H16 0.9500

loop_
_geom_hbond_atom_site_label_D
_geom_hbond_atom_site_label_H
_geom_hbond_atom_site_label_A
_geom_hbond_site_symmetry_A
_geom_hbond_distance_DH
_geom_hbond_distance_HA
_geom_hbond_distance_DA
_geom_hbond_angle_DHA
N1 H71 O1 3_757 0.88 2.00 2.881(6) 178
N1 H72 O1 1_655 0.88 2.28 2.954(6) 133
C2 H21 O1 3_656 0.99 2.48 3.422(8) 158

loop_
_geom_torsion_atom_site_label_1
_geom_torsion_atom_site_label_2
_geom_torsion_atom_site_label_3
_geom_torsion_atom_site_label_4
_geom_torsion
C11 O2 C2 C1 -175.7(5)
O1 C1 C2 O2 172.4(5)
N1 C1 C2 O2 -8.5(8)
C2 O2 C11 C16 -20.4(9)
C2 O2 C11 C12 159.1(5)
C16 C11 C12 C13 -2.6(9)
O2 C11 C12 C13 177.9(6)
C11 C12 C13 C14 2.0(10)
C12 C13 C14 C15 -0.1(10)
C12 C13 C14 I1 179.0(5)
C13 C14 C15 C16 -1.1(10)
I1 C14 C15 C16 179.8(5)
C14 C15 C16 C11 0.5(10)
O2 C11 C16 C15 -179.2(6)
C12 C11 C16 C15 1.3(10)

loop_
_cod_related_entry_id
_cod_related_entry_database
_cod_related_entry_code
1 ChemSpider 11124959
